data_4326468
loop_
_publ_author_name
'Cameron A. Lippert'
'Kenneth I. Hardcastle'
'Jake D. Soper'

_publ_contact_author_address
;School of Chemistry and Biochemistry
Georgia Institute of Technology
901 Atlantic Drive NW
Atlanta, GA  30332-0400
;
_publ_contact_author_email jake.soper@chemistry.gatech.edu
_publ_contact_author_name 'Jake D. Soper'
_publ_contact_author_phone 404-894-4022
_publ_section_title
;
 Harnessing Redox-Active Ligands for Low-Barrier Radical Addition at
 Oxorhenium Complexes
;
_journal_name_full 'Inorganic Chemistry'
_journal_page_first 9864
_journal_page_last 9878
_journal_paper_doi 10.1021/ic200923q
_journal_volume 50
_journal_year 2011
_chemical_formula_moiety 'C40 H50 Cl N2 O3 Re'
_chemical_formula_sum 'C40 H50 Cl N2 O3 Re'
_chemical_formula_weight 828.47
_chemical_name_systematic
; 
 ? 
;
_space_group_IT_number 2
_symmetry_cell_setting triclinic
_symmetry_space_group_name_Hall '-P 1'
_symmetry_space_group_name_H-M 'P -1'
_atom_sites_solution_hydrogens geom
_atom_sites_solution_primary direct
_atom_sites_solution_secondary difmap
_audit_creation_method SHELXL-97
_cell_angle_alpha 86.153(5)
_cell_angle_beta 75.923(5)
_cell_angle_gamma 83.290(5)
_cell_formula_units_Z 2
_cell_length_a 9.322(4)
_cell_length_b 12.209(5)
_cell_length_c 17.354(7)
_cell_measurement_reflns_used 9827
_cell_measurement_temperature 172(2)
_cell_measurement_theta_max 30.3895
_cell_measurement_theta_min 2.274
_cell_volume 1901.1(14)
_computing_cell_refinement 'Bruker SMART'
_computing_data_collection 'Bruker SMART'
_computing_data_reduction 'Bruker SAINT'
_computing_molecular_graphics 'Bruker SHELXTL'
_computing_publication_material 'Bruker SHELXTL'
_computing_structure_refinement 'SHELXL-97 (Sheldrick, 1997)'
_computing_structure_solution 'SHELXS-97 (Sheldrick, 1990)'
_diffrn_ambient_temperature 172(2)
_diffrn_measured_fraction_theta_full 0.933
_diffrn_measured_fraction_theta_max 0.933
_diffrn_measurement_device_type 'CCD area detector'
_diffrn_measurement_method 'phi and omega scans'
_diffrn_radiation_monochromator graphite
_diffrn_radiation_source 'fine-focus sealed tube'
_diffrn_radiation_type MoK\a
_diffrn_radiation_wavelength 0.71073
_diffrn_reflns_av_R_equivalents 0.0288
_diffrn_reflns_av_sigmaI/netI 0.0267
_diffrn_reflns_limit_h_max 13
_diffrn_reflns_limit_h_min -12
_diffrn_reflns_limit_k_max 17
_diffrn_reflns_limit_k_min -17
_diffrn_reflns_limit_l_max 23
_diffrn_reflns_limit_l_min -23
_diffrn_reflns_number 35407
_diffrn_reflns_theta_full 30.36
_diffrn_reflns_theta_max 30.36
_diffrn_reflns_theta_min 1.21
_exptl_absorpt_coefficient_mu 3.304
_exptl_absorpt_correction_T_max 0.6926
_exptl_absorpt_correction_T_min 0.4178
_exptl_absorpt_correction_type multi-scan
_exptl_absorpt_process_details SADABS
_exptl_crystal_colour black
_exptl_crystal_density_diffrn 1.447
_exptl_crystal_description block
_exptl_crystal_F_000 840
_exptl_crystal_size_max 0.32
_exptl_crystal_size_mid 0.13
_exptl_crystal_size_min 0.12
_refine_diff_density_max 1.528
_refine_diff_density_min -0.449
_refine_diff_density_rms 0.099
_refine_ls_extinction_method none
_refine_ls_goodness_of_fit_ref 1.082
_refine_ls_hydrogen_treatment constr
_refine_ls_matrix_type full
_refine_ls_number_parameters 436
_refine_ls_number_reflns 10707
_refine_ls_number_restraints 0
_refine_ls_restrained_S_all 1.082
_refine_ls_R_factor_all 0.0263
_refine_ls_R_factor_gt 0.0222
_refine_ls_shift/su_max 0.005
_refine_ls_shift/su_mean 0.000
_refine_ls_structure_factor_coef Fsqd
_refine_ls_weighting_details 'calc w=1/[\s^2^(Fo^2^)+(0.0290P)^2^+0.8200P] where P=(Fo^2^+2Fc^2^)/3'
_refine_ls_weighting_scheme calc
_refine_ls_wR_factor_gt 0.0544
_refine_ls_wR_factor_ref 0.0565
_reflns_number_gt 9859
_reflns_number_total 10707
_reflns_threshold_expression >2sigma(I)
_cod_data_source_file ic200923q_si_002_3.cif
_cod_data_source_block '[Re(O)(ap)(isq)Cl]'
_cod_original_cell_volume 1901.2(12)
_cod_database_code 4326468

loop_
_symmetry_equiv_pos_as_xyz
'x, y, z'
'-x, -y, -z'

loop_
_atom_site_label
_atom_site_type_symbol
_atom_site_fract_x
_atom_site_fract_y
_atom_site_fract_z
_atom_site_U_iso_or_equiv
_atom_site_adp_type
_atom_site_occupancy
_atom_site_symmetry_multiplicity
_atom_site_calc_flag
_atom_site_refinement_flags
C1 C 0.0509(2) 1.14439(14) 0.20404(11) 0.0178(3) Uani 1 1 d .
C2 C 0.0037(2) 1.22710(14) 0.15328(11) 0.0160(3) Uani 1 1 d .
C3 C 0.0701(2) 1.32564(15) 0.14684(11) 0.0181(3) Uani 1 1 d .
H3 H 0.0403 1.3839 0.1131 0.022 Uiso 1 1 calc R
C4 C 0.1779(2) 1.34288(15) 0.18737(11) 0.0183(3) Uani 1 1 d .
C5 C 0.2205(2) 1.25843(16) 0.23828(12) 0.0210(4) Uani 1 1 d .
H5 H 0.2932 1.2680 0.2666 0.025 Uiso 1 1 calc R
C6 C 0.1550(2) 1.16024(15) 0.24698(11) 0.0187(3) Uani 1 1 d .
C7 C 0.2970(3) 1.07023(18) 0.33821(15) 0.0315(5) Uani 1 1 d .
C8 C 0.4444(3) 1.0419(3) 0.30076(19) 0.0571(9) Uani 1 1 d .
H8 H 0.4717 1.0190 0.2475 0.068 Uiso 1 1 calc R
C9 C 0.5522(4) 1.0481(4) 0.3437(2) 0.0925(17) Uani 1 1 d .
H9 H 0.6540 1.0273 0.3198 0.111 Uiso 1 1 calc R
C10 C 0.5116(5) 1.0841(4) 0.4202(3) 0.0903(16) Uani 1 1 d .
H10 H 0.5861 1.0907 0.4479 0.108 Uiso 1 1 calc R
C11 C 0.3650(5) 1.1106(3) 0.4568(2) 0.0704(12) Uani 1 1 d .
H11 H 0.3386 1.1351 0.5097 0.084 Uiso 1 1 calc R
C12 C 0.2551(4) 1.1016(2) 0.41683(18) 0.0452(7) Uani 1 1 d .
H12 H 0.1530 1.1167 0.4427 0.054 Uiso 1 1 calc R
C13 C -0.1149(2) 1.21073(16) 0.10850(12) 0.0206(4) Uani 1 1 d .
C14 C -0.1482(3) 1.31312(19) 0.05730(15) 0.0326(5) Uani 1 1 d .
H14A H -0.2246 1.2998 0.0300 0.049 Uiso 1 1 calc R
H14B H -0.0573 1.3287 0.0179 0.049 Uiso 1 1 calc R
H14C H -0.1840 1.3764 0.0912 0.049 Uiso 1 1 calc R
C15 C -0.2587(2) 1.1874(2) 0.16886(15) 0.0322(5) Uani 1 1 d .
H15A H -0.3354 1.1779 0.1407 0.048 Uiso 1 1 calc R
H15B H -0.2924 1.2494 0.2041 0.048 Uiso 1 1 calc R
H15C H -0.2404 1.1198 0.2004 0.048 Uiso 1 1 calc R
C16 C -0.0618(3) 1.11260(19) 0.05409(14) 0.0312(5) Uani 1 1 d .
H16A H -0.0421 1.0458 0.0861 0.047 Uiso 1 1 calc R
H16B H 0.0296 1.1276 0.0148 0.047 Uiso 1 1 calc R
H16C H -0.1390 1.1017 0.0266 0.047 Uiso 1 1 calc R
C17 C 0.2480(2) 1.45195(16) 0.17864(13) 0.0235(4) Uani 1 1 d .
C18 C 0.1885(3) 1.53553(19) 0.12111(16) 0.0351(5) Uani 1 1 d .
H18A H 0.0805 1.5511 0.1401 0.053 Uiso 1 1 calc R
H18B H 0.2117 1.5050 0.0682 0.053 Uiso 1 1 calc R
H18C H 0.2352 1.6040 0.1183 0.053 Uiso 1 1 calc R
C19 C 0.2140(3) 1.50461(19) 0.26022(15) 0.0348(5) Uani 1 1 d .
H19A H 0.1062 1.5199 0.2801 0.052 Uiso 1 1 calc R
H19B H 0.2601 1.5737 0.2547 0.052 Uiso 1 1 calc R
H19C H 0.2541 1.4537 0.2978 0.052 Uiso 1 1 calc R
C20 C 0.4174(3) 1.4296(2) 0.14769(18) 0.0398(6) Uani 1 1 d .
H20A H 0.4620 1.4994 0.1416 0.060 Uiso 1 1 calc R
H20B H 0.4399 1.3952 0.0961 0.060 Uiso 1 1 calc R
H20C H 0.4583 1.3800 0.1856 0.060 Uiso 1 1 calc R
C21 C 0.3660(2) 0.80936(16) 0.23206(12) 0.0211(4) Uani 1 1 d .
C22 C 0.5027(2) 0.76445(17) 0.18262(12) 0.0240(4) Uani 1 1 d .
C23 C 0.5849(2) 0.68521(18) 0.21871(13) 0.0260(4) Uani 1 1 d .
H23 H 0.6773 0.6546 0.1874 0.031 Uiso 1 1 calc R
C24 C 0.5423(2) 0.64498(17) 0.30005(13) 0.0232(4) Uani 1 1 d .
C25 C 0.4124(2) 0.68938(16) 0.34696(12) 0.0215(4) Uani 1 1 d .
H25 H 0.3824 0.6656 0.4012 0.026 Uiso 1 1 calc R
C26 C 0.3220(2) 0.77190(15) 0.31364(12) 0.0194(4) Uani 1 1 d .
C27 C 0.1323(2) 0.78320(15) 0.43184(12) 0.0193(4) Uani 1 1 d .
C28 C 0.1746(3) 0.82648(19) 0.49366(14) 0.0291(4) Uani 1 1 d .
H28 H 0.2344 0.8861 0.4839 0.035 Uiso 1 1 calc R
C29 C 0.1280(3) 0.7813(2) 0.57032(14) 0.0353(5) Uani 1 1 d .
H29 H 0.1564 0.8103 0.6132 0.042 Uiso 1 1 calc R
C30 C 0.0412(3) 0.69470(19) 0.58457(14) 0.0338(5) Uani 1 1 d .
H30 H 0.0116 0.6633 0.6368 0.041 Uiso 1 1 calc R
C31 C -0.0027(3) 0.65389(19) 0.52254(14) 0.0343(5) Uani 1 1 d .
H31 H -0.0642 0.5952 0.5326 0.041 Uiso 1 1 calc R
C32 C 0.0423(3) 0.69802(18) 0.44547(13) 0.0285(4) Uani 1 1 d .
H32 H 0.0117 0.6701 0.4029 0.034 Uiso 1 1 calc R
C33 C 0.5545(3) 0.8045(2) 0.09553(13) 0.0297(5) Uani 1 1 d .
C34 C 0.4372(3) 0.7894(2) 0.04966(14) 0.0395(6) Uani 1 1 d .
H34A H 0.3426 0.8305 0.0749 0.059 Uiso 1 1 calc R
H34B H 0.4241 0.7109 0.0502 0.059 Uiso 1 1 calc R
H34C H 0.4701 0.8172 -0.0054 0.059 Uiso 1 1 calc R
C35 C 0.5810(3) 0.9263(2) 0.09182(16) 0.0439(6) Uani 1 1 d .
H35A H 0.4872 0.9705 0.1144 0.066 Uiso 1 1 calc R
H35B H 0.6186 0.9506 0.0363 0.066 Uiso 1 1 calc R
H35C H 0.6541 0.9357 0.1224 0.066 Uiso 1 1 calc R
C36 C 0.7009(3) 0.7384(3) 0.05442(17) 0.0485(7) Uani 1 1 d .
H36A H 0.7316 0.7654 -0.0010 0.073 Uiso 1 1 calc R
H36B H 0.6861 0.6601 0.0559 0.073 Uiso 1 1 calc R
H36C H 0.7783 0.7477 0.0822 0.073 Uiso 1 1 calc R
C37 C 0.6423(2) 0.55487(19) 0.33398(14) 0.0292(4) Uani 1 1 d .
C38 C 0.5531(3) 0.4631(3) 0.3753(2) 0.0603(9) Uani 1 1 d .
H38A H 0.4753 0.4924 0.4201 0.091 Uiso 1 1 calc R
H38B H 0.6190 0.4052 0.3951 0.091 Uiso 1 1 calc R
H38C H 0.5074 0.4319 0.3377 0.091 Uiso 1 1 calc R
C39 C 0.7712(4) 0.5054(4) 0.2691(2) 0.0768(13) Uani 1 1 d .
H39A H 0.8295 0.4462 0.2925 0.115 Uiso 1 1 calc R
H39B H 0.8349 0.5629 0.2447 0.115 Uiso 1 1 calc R
H39C H 0.7317 0.4753 0.2284 0.115 Uiso 1 1 calc R
C40 C 0.7077(4) 0.6073(3) 0.3930(2) 0.0558(8) Uani 1 1 d .
H40A H 0.6273 0.6350 0.4372 0.084 Uiso 1 1 calc R
H40B H 0.7621 0.6687 0.3664 0.084 Uiso 1 1 calc R
H40C H 0.7758 0.5521 0.4134 0.084 Uiso 1 1 calc R
Cl1 Cl -0.02386(7) 0.80732(4) 0.23155(4) 0.03247(12) Uani 1 1 d .
N1 N 0.1819(2) 1.06847(13) 0.29606(11) 0.0238(3) Uani 1 1 d .
N2 N 0.18896(18) 0.82237(13) 0.35102(10) 0.0183(3) Uani 1 1 d .
O1 O -0.05860(18) 0.94874(13) 0.37772(10) 0.0296(3) Uani 1 1 d .
O2 O 0.00183(16) 1.04198(11) 0.21683(9) 0.0214(3) Uani 1 1 d .
O3 O 0.27334(16) 0.88574(12) 0.21074(9) 0.0243(3) Uani 1 1 d .
Re1 Re 0.076899(8) 0.938442(6) 0.291676(5) 0.01992(3) Uani 1 1 d .

loop_
_atom_site_aniso_label
_atom_site_aniso_U_11
_atom_site_aniso_U_22
_atom_site_aniso_U_33
_atom_site_aniso_U_23
_atom_site_aniso_U_13
_atom_site_aniso_U_12
C1 0.0190(8) 0.0132(8) 0.0225(9) 0.0012(6) -0.0077(7) -0.0025(6)
C2 0.0159(8) 0.0156(8) 0.0167(8) -0.0004(6) -0.0051(6) -0.0004(6)
C3 0.0208(9) 0.0155(8) 0.0188(8) 0.0026(6) -0.0077(7) -0.0012(6)
C4 0.0208(9) 0.0148(8) 0.0205(9) 0.0020(6) -0.0065(7) -0.0043(6)
C5 0.0244(9) 0.0190(9) 0.0240(9) 0.0016(7) -0.0129(8) -0.0056(7)
C6 0.0222(9) 0.0161(8) 0.0204(9) 0.0034(6) -0.0109(7) -0.0025(7)
C7 0.0368(12) 0.0219(10) 0.0465(13) 0.0164(9) -0.0305(11) -0.0129(9)
C8 0.0328(13) 0.094(2) 0.0516(17) 0.0416(17) -0.0251(12) -0.0299(15)
C9 0.0429(17) 0.165(4) 0.084(3) 0.082(3) -0.0432(18) -0.057(2)
C10 0.094(3) 0.117(3) 0.098(3) 0.074(3) -0.085(2) -0.078(3)
C11 0.112(3) 0.0473(17) 0.084(2) 0.0141(16) -0.083(2) -0.0236(19)
C12 0.0652(18) 0.0267(12) 0.0595(17) -0.0024(11) -0.0480(15) 0.0020(11)
C13 0.0220(9) 0.0215(9) 0.0215(9) 0.0035(7) -0.0115(7) -0.0040(7)
C14 0.0382(12) 0.0304(11) 0.0376(12) 0.0119(9) -0.0261(10) -0.0088(9)
C15 0.0203(10) 0.0340(12) 0.0441(13) 0.0082(10) -0.0130(9) -0.0041(8)
C16 0.0360(12) 0.0311(11) 0.0314(11) -0.0069(9) -0.0142(9) -0.0066(9)
C17 0.0269(10) 0.0154(8) 0.0307(10) 0.0031(7) -0.0102(8) -0.0074(7)
C18 0.0461(14) 0.0214(10) 0.0428(13) 0.0123(9) -0.0190(11) -0.0133(9)
C19 0.0456(14) 0.0228(10) 0.0422(13) -0.0047(9) -0.0186(11) -0.0096(9)
C20 0.0299(12) 0.0313(12) 0.0572(16) 0.0053(11) -0.0064(11) -0.0117(10)
C21 0.0212(9) 0.0181(8) 0.0258(9) 0.0058(7) -0.0092(7) -0.0060(7)
C22 0.0216(9) 0.0249(10) 0.0256(10) 0.0047(7) -0.0049(8) -0.0076(7)
C23 0.0185(9) 0.0292(10) 0.0294(11) 0.0005(8) -0.0042(8) -0.0029(8)
C24 0.0197(9) 0.0246(9) 0.0275(10) 0.0023(7) -0.0108(8) -0.0016(7)
C25 0.0210(9) 0.0217(9) 0.0235(9) 0.0037(7) -0.0102(7) -0.0018(7)
C26 0.0184(8) 0.0178(8) 0.0237(9) 0.0037(7) -0.0079(7) -0.0050(7)
C27 0.0188(9) 0.0159(8) 0.0229(9) 0.0023(7) -0.0067(7) 0.0010(6)
C28 0.0334(11) 0.0272(10) 0.0312(11) 0.0025(8) -0.0158(9) -0.0068(9)
C29 0.0416(13) 0.0399(13) 0.0262(11) 0.0004(9) -0.0159(10) 0.0045(10)
C30 0.0384(13) 0.0301(11) 0.0246(11) 0.0073(8) -0.0006(9) 0.0106(9)
C31 0.0394(13) 0.0241(10) 0.0331(12) 0.0041(9) 0.0036(10) -0.0061(9)
C32 0.0336(11) 0.0238(10) 0.0273(11) -0.0006(8) -0.0029(9) -0.0094(8)
C33 0.0277(11) 0.0351(11) 0.0255(10) 0.0085(8) -0.0040(8) -0.0104(9)
C34 0.0423(14) 0.0533(16) 0.0252(11) 0.0078(10) -0.0094(10) -0.0165(12)
C35 0.0501(16) 0.0431(14) 0.0385(14) 0.0158(11) -0.0067(12) -0.0234(12)
C36 0.0382(14) 0.0637(19) 0.0337(13) 0.0071(12) 0.0067(11) -0.0027(13)
C37 0.0225(10) 0.0331(11) 0.0317(11) 0.0032(9) -0.0111(9) 0.0063(8)
C38 0.0414(16) 0.0393(15) 0.102(3) 0.0296(16) -0.0297(17) -0.0011(12)
C39 0.068(2) 0.094(3) 0.0492(19) 0.0042(18) -0.0086(17) 0.056(2)
C40 0.0560(18) 0.0552(18) 0.071(2) 0.0063(15) -0.0470(17) -0.0024(14)
Cl1 0.0386(3) 0.0190(2) 0.0460(3) 0.0019(2) -0.0201(2) -0.0089(2)
N1 0.0281(9) 0.0163(7) 0.0330(9) 0.0086(6) -0.0198(7) -0.0058(6)
N2 0.0194(7) 0.0138(7) 0.0233(8) 0.0047(6) -0.0088(6) -0.0039(6)
O1 0.0291(8) 0.0223(7) 0.0372(9) 0.0052(6) -0.0106(7) -0.0001(6)
O2 0.0232(7) 0.0140(6) 0.0317(7) 0.0049(5) -0.0157(6) -0.0046(5)
O3 0.0235(7) 0.0228(7) 0.0263(7) 0.0095(5) -0.0076(6) -0.0033(5)
Re1 0.02008(4) 0.01349(4) 0.02849(5) 0.00598(3) -0.01146(3) -0.00293(3)

loop_
_atom_type_symbol
_atom_type_description
_atom_type_scat_dispersion_real
_atom_type_scat_dispersion_imag
_atom_type_scat_source
C C 0.0033 0.0016 'International Tables Vol C Tables 4.2.6.8 and 6.1.1.4'
H H 0.0000 0.0000 'International Tables Vol C Tables 4.2.6.8 and 6.1.1.4'
N N 0.0061 0.0033 'International Tables Vol C Tables 4.2.6.8 and 6.1.1.4'
O O 0.0106 0.0060 'International Tables Vol C Tables 4.2.6.8 and 6.1.1.4'
Re Re -1.0185 7.2310 'International Tables Vol C Tables 4.2.6.8 and 6.1.1.4'
Cl Cl 0.1484 0.1585 'International Tables Vol C Tables 4.2.6.8 and 6.1.1.4'

loop_
_geom_angle_atom_site_label_1
_geom_angle_atom_site_label_2
_geom_angle_atom_site_label_3
_geom_angle
O2 C1 C6 113.56(16)
O2 C1 C2 124.52(17)
C6 C1 C2 121.92(17)
C1 C2 C3 115.81(16)
C1 C2 C13 121.71(16)
C3 C2 C13 122.48(16)
C4 C3 C2 123.60(17)
C4 C3 H3 118.2
C2 C3 H3 118.2
C5 C4 C3 118.69(17)
C5 C4 C17 119.30(17)
C3 C4 C17 122.00(17)
C6 C5 C4 119.14(17)
C6 C5 H5 120.4
C4 C5 H5 120.4
C5 C6 C1 120.81(17)
C5 C6 N1 126.86(17)
C1 C6 N1 112.33(16)
C8 C7 C12 121.6(2)
C8 C7 N1 120.4(2)
C12 C7 N1 118.0(2)
C7 C8 C9 118.1(3)
C7 C8 H8 121.0
C9 C8 H8 121.0
C10 C9 C8 120.4(4)
C10 C9 H9 119.8
C8 C9 H9 119.8
C11 C10 C9 120.9(3)
C11 C10 H10 119.6
C9 C10 H10 119.6
C10 C11 C12 120.1(4)
C10 C11 H11 119.9
C12 C11 H11 119.9
C11 C12 C7 118.8(3)
C11 C12 H12 120.6
C7 C12 H12 120.6
C14 C13 C15 108.44(18)
C14 C13 C16 108.35(18)
C15 C13 C16 109.18(18)
C14 C13 C2 111.83(16)
C15 C13 C2 109.03(17)
C16 C13 C2 109.96(17)
C13 C14 H14A 109.5
C13 C14 H14B 109.5
H14A C14 H14B 109.5
C13 C14 H14C 109.5
H14A C14 H14C 109.5
H14B C14 H14C 109.5
C13 C15 H15A 109.5
C13 C15 H15B 109.5
H15A C15 H15B 109.5
C13 C15 H15C 109.5
H15A C15 H15C 109.5
H15B C15 H15C 109.5
C13 C16 H16A 109.5
C13 C16 H16B 109.5
H16A C16 H16B 109.5
C13 C16 H16C 109.5
H16A C16 H16C 109.5
H16B C16 H16C 109.5
C18 C17 C4 112.59(17)
C18 C17 C20 108.34(19)
C4 C17 C20 109.49(17)
C18 C17 C19 107.79(19)
C4 C17 C19 109.57(17)
C20 C17 C19 109.0(2)
C17 C18 H18A 109.5
C17 C18 H18B 109.5
H18A C18 H18B 109.5
C17 C18 H18C 109.5
H18A C18 H18C 109.5
H18B C18 H18C 109.5
C17 C19 H19A 109.5
C17 C19 H19B 109.5
H19A C19 H19B 109.5
C17 C19 H19C 109.5
H19A C19 H19C 109.5
H19B C19 H19C 109.5
C17 C20 H20A 109.5
C17 C20 H20B 109.5
H20A C20 H20B 109.5
C17 C20 H20C 109.5
H20A C20 H20C 109.5
H20B C20 H20C 109.5
O3 C21 C22 125.68(18)
O3 C21 C26 114.00(18)
C22 C21 C26 120.31(18)
C23 C22 C21 115.47(19)
C23 C22 C33 122.9(2)
C21 C22 C33 121.57(19)
C22 C23 C24 125.4(2)
C22 C23 H23 117.3
C24 C23 H23 117.3
C25 C24 C23 118.62(19)
C25 C24 C37 120.40(19)
C23 C24 C37 120.97(19)
C24 C25 C26 119.01(19)
C24 C25 H25 120.5
C26 C25 H25 120.5
N2 C26 C25 126.65(18)
N2 C26 C21 112.14(17)
C25 C26 C21 121.21(18)
C28 C27 C32 121.08(19)
C28 C27 N2 120.07(18)
C32 C27 N2 118.76(18)
C27 C28 C29 119.0(2)
C27 C28 H28 120.5
C29 C28 H28 120.5
C30 C29 C28 120.6(2)
C30 C29 H29 119.7
C28 C29 H29 119.7
C29 C30 C31 119.7(2)
C29 C30 H30 120.1
C31 C30 H30 120.1
C30 C31 C32 120.6(2)
C30 C31 H31 119.7
C32 C31 H31 119.7
C27 C32 C31 119.0(2)
C27 C32 H32 120.5
C31 C32 H32 120.5
C35 C33 C34 109.8(2)
C35 C33 C22 109.6(2)
C34 C33 C22 110.20(18)
C35 C33 C36 108.2(2)
C34 C33 C36 107.9(2)
C22 C33 C36 111.0(2)
C33 C34 H34A 109.5
C33 C34 H34B 109.5
H34A C34 H34B 109.5
C33 C34 H34C 109.5
H34A C34 H34C 109.5
H34B C34 H34C 109.5
C33 C35 H35A 109.5
C33 C35 H35B 109.5
H35A C35 H35B 109.5
C33 C35 H35C 109.5
H35A C35 H35C 109.5
H35B C35 H35C 109.5
C33 C36 H36A 109.5
C33 C36 H36B 109.5
H36A C36 H36B 109.5
C33 C36 H36C 109.5
H36A C36 H36C 109.5
H36B C36 H36C 109.5
C38 C37 C40 109.8(3)
C38 C37 C39 108.5(3)
C40 C37 C39 108.0(3)
C38 C37 C24 110.47(19)
C40 C37 C24 108.1(2)
C39 C37 C24 111.9(2)
C37 C38 H38A 109.5
C37 C38 H38B 109.5
H38A C38 H38B 109.5
C37 C38 H38C 109.5
H38A C38 H38C 109.5
H38B C38 H38C 109.5
C37 C39 H39A 109.5
C37 C39 H39B 109.5
H39A C39 H39B 109.5
C37 C39 H39C 109.5
H39A C39 H39C 109.5
H39B C39 H39C 109.5
C37 C40 H40A 109.5
C37 C40 H40B 109.5
H40A C40 H40B 109.5
C37 C40 H40C 109.5
H40A C40 H40C 109.5
H40B C40 H40C 109.5
C6 N1 C7 117.87(16)
C6 N1 Re1 117.10(13)
C7 N1 Re1 124.55(13)
C26 N2 C27 115.29(15)
C26 N2 Re1 120.27(13)
C27 N2 Re1 124.34(13)
C1 O2 Re1 118.73(12)
C21 O3 Re1 119.82(13)
O1 Re1 O2 104.53(7)
O1 Re1 N1 101.15(8)
O2 Re1 N1 78.24(7)
O1 Re1 N2 86.79(7)
O2 Re1 N2 168.65(6)
N1 Re1 N2 100.76(7)
O1 Re1 O3 160.51(7)
O2 Re1 O3 94.95(6)
N1 Re1 O3 83.34(7)
N2 Re1 O3 73.73(6)
O1 Re1 Cl1 97.70(6)
O2 Re1 Cl1 83.68(5)
N1 Re1 Cl1 156.57(6)
N2 Re1 Cl1 94.04(5)
O3 Re1 Cl1 83.51(5)

loop_
_geom_bond_atom_site_label_1
_geom_bond_atom_site_label_2
_geom_bond_distance
C1 O2 1.367(2)
C1 C6 1.396(3)
C1 C2 1.398(2)
C2 C3 1.402(3)
C2 C13 1.535(3)
C3 C4 1.401(3)
C3 H3 0.9500
C4 C5 1.398(3)
C4 C17 1.533(3)
C5 C6 1.391(3)
C5 H5 0.9500
C6 N1 1.398(2)
C7 C8 1.384(4)
C7 C12 1.392(4)
C7 N1 1.441(3)
C8 C9 1.399(4)
C8 H8 0.9500
C9 C10 1.377(7)
C9 H9 0.9500
C10 C11 1.370(7)
C10 H10 0.9500
C11 C12 1.388(4)
C11 H11 0.9500
C12 H12 0.9500
C13 C14 1.531(3)
C13 C15 1.530(3)
C13 C16 1.536(3)
C14 H14A 0.9800
C14 H14B 0.9800
C14 H14C 0.9800
C15 H15A 0.9800
C15 H15B 0.9800
C15 H15C 0.9800
C16 H16A 0.9800
C16 H16B 0.9800
C16 H16C 0.9800
C17 C18 1.532(3)
C17 C20 1.537(3)
C17 C19 1.541(3)
C18 H18A 0.9800
C18 H18B 0.9800
C18 H18C 0.9800
C19 H19A 0.9800
C19 H19B 0.9800
C19 H19C 0.9800
C20 H20A 0.9800
C20 H20B 0.9800
C20 H20C 0.9800
C21 O3 1.294(2)
C21 C22 1.424(3)
C21 C26 1.434(3)
C22 C23 1.377(3)
C22 C33 1.535(3)
C23 C24 1.439(3)
C23 H23 0.9500
C24 C25 1.360(3)
C24 C37 1.538(3)
C25 C26 1.421(3)
C25 H25 0.9500
C26 N2 1.350(3)
C27 C28 1.384(3)
C27 C32 1.384(3)
C27 N2 1.443(3)
C28 C29 1.393(3)
C28 H28 0.9500
C29 C30 1.379(4)
C29 H29 0.9500
C30 C31 1.381(4)
C30 H30 0.9500
C31 C32 1.392(3)
C31 H31 0.9500
C32 H32 0.9500
C33 C35 1.530(3)
C33 C34 1.534(3)
C33 C36 1.539(4)
C34 H34A 0.9800
C34 H34B 0.9800
C34 H34C 0.9800
C35 H35A 0.9800
C35 H35B 0.9800
C35 H35C 0.9800
C36 H36A 0.9800
C36 H36B 0.9800
C36 H36C 0.9800
C37 C38 1.511(4)
C37 C40 1.521(4)
C37 C39 1.530(4)
C38 H38A 0.9800
C38 H38B 0.9800
C38 H38C 0.9800
C39 H39A 0.9800
C39 H39B 0.9800
C39 H39C 0.9800
C40 H40A 0.9800
C40 H40B 0.9800
C40 H40C 0.9800
Cl1 Re1 2.3636(8)
N1 Re1 1.9749(17)
N2 Re1 2.0351(16)
O1 Re1 1.7064(17)
O2 Re1 1.9468(14)
O3 Re1 2.0820(16)

loop_
_geom_torsion_atom_site_label_1
_geom_torsion_atom_site_label_2
_geom_torsion_atom_site_label_3
_geom_torsion_atom_site_label_4
_geom_torsion
O2 C1 C2 C3 -178.52(17)
C6 C1 C2 C3 1.5(3)
O2 C1 C2 C13 2.2(3)
C6 C1 C2 C13 -177.77(18)
C1 C2 C3 C4 0.4(3)
C13 C2 C3 C4 179.64(18)
C2 C3 C4 C5 -1.2(3)
C2 C3 C4 C17 179.93(18)
C3 C4 C5 C6 0.1(3)
C17 C4 C5 C6 179.03(18)
C4 C5 C6 C1 1.7(3)
C4 C5 C6 N1 -178.73(19)
O2 C1 C6 C5 177.42(18)
C2 C1 C6 C5 -2.6(3)
O2 C1 C6 N1 -2.2(2)
C2 C1 C6 N1 177.80(18)
C12 C7 C8 C9 -1.5(4)
N1 C7 C8 C9 178.2(3)
C7 C8 C9 C10 -1.6(6)
C8 C9 C10 C11 2.5(6)
C9 C10 C11 C12 -0.2(6)
C10 C11 C12 C7 -2.8(5)
C8 C7 C12 C11 3.7(4)
N1 C7 C12 C11 -176.0(2)
C1 C2 C13 C14 179.61(18)
C3 C2 C13 C14 0.4(3)
C1 C2 C13 C15 59.7(2)
C3 C2 C13 C15 -119.5(2)
C1 C2 C13 C16 -60.0(2)
C3 C2 C13 C16 120.8(2)
C5 C4 C17 C18 -179.7(2)
C3 C4 C17 C18 -0.8(3)
C5 C4 C17 C20 59.7(3)
C3 C4 C17 C20 -121.4(2)
C5 C4 C17 C19 -59.7(2)
C3 C4 C17 C19 119.1(2)
O3 C21 C22 C23 178.7(2)
C26 C21 C22 C23 0.0(3)
O3 C21 C22 C33 0.0(3)
C26 C21 C22 C33 -178.73(19)
C21 C22 C23 C24 0.9(3)
C33 C22 C23 C24 179.7(2)
C22 C23 C24 C25 -1.7(3)
C22 C23 C24 C37 179.2(2)
C23 C24 C25 C26 1.4(3)
C37 C24 C25 C26 -179.54(19)
C24 C25 C26 N2 178.31(19)
C24 C25 C26 C21 -0.5(3)
O3 C21 C26 N2 2.0(2)
C22 C21 C26 N2 -179.21(17)
O3 C21 C26 C25 -179.09(17)
C22 C21 C26 C25 -0.3(3)
C32 C27 C28 C29 1.5(3)
N2 C27 C28 C29 -174.9(2)
C27 C28 C29 C30 0.0(4)
C28 C29 C30 C31 -1.3(4)
C29 C30 C31 C32 1.2(4)
C28 C27 C32 C31 -1.6(3)
N2 C27 C32 C31 174.8(2)
C30 C31 C32 C27 0.3(4)
C23 C22 C33 C35 -115.1(2)
C21 C22 C33 C35 63.6(3)
C23 C22 C33 C34 123.8(2)
C21 C22 C33 C34 -57.5(3)
C23 C22 C33 C36 4.4(3)
C21 C22 C33 C36 -177.0(2)
C25 C24 C37 C38 51.1(3)
C23 C24 C37 C38 -129.8(3)
C25 C24 C37 C40 -69.0(3)
C23 C24 C37 C40 110.1(3)
C25 C24 C37 C39 172.2(3)
C23 C24 C37 C39 -8.7(4)
C5 C6 N1 C7 -5.1(3)
C1 C6 N1 C7 174.53(19)
C5 C6 N1 Re1 -177.45(17)
C1 C6 N1 Re1 2.1(2)
C8 C7 N1 C6 -82.4(3)
C12 C7 N1 C6 97.2(2)
C8 C7 N1 Re1 89.4(3)
C12 C7 N1 Re1 -91.0(2)
C25 C26 N2 C27 -3.1(3)
C21 C26 N2 C27 175.76(16)
C25 C26 N2 Re1 -179.66(15)
C21 C26 N2 Re1 -0.8(2)
C28 C27 N2 C26 85.7(2)
C32 C27 N2 C26 -90.8(2)
C28 C27 N2 Re1 -97.9(2)
C32 C27 N2 Re1 85.6(2)
C6 C1 O2 Re1 1.4(2)
C2 C1 O2 Re1 -178.61(14)
C22 C21 O3 Re1 178.90(15)
C26 C21 O3 Re1 -2.3(2)
C1 O2 Re1 O1 98.45(15)
C1 O2 Re1 N1 -0.18(14)
C1 O2 Re1 N2 -86.2(3)
C1 O2 Re1 O3 -82.31(14)
C1 O2 Re1 Cl1 -165.20(14)
C6 N1 Re1 O1 -103.82(16)
C7 N1 Re1 O1 84.4(2)
C6 N1 Re1 O2 -1.11(15)
C7 N1 Re1 O2 -172.9(2)
C6 N1 Re1 N2 167.36(15)
C7 N1 Re1 N2 -4.5(2)
C6 N1 Re1 O3 95.38(16)
C7 N1 Re1 O3 -76.44(19)
C6 N1 Re1 Cl1 39.1(2)
C7 N1 Re1 Cl1 -132.69(17)
C26 N2 Re1 O1 179.26(15)
C27 N2 Re1 O1 3.05(15)
C26 N2 Re1 O2 3.8(4)
C27 N2 Re1 O2 -172.4(2)
C26 N2 Re1 N1 -79.99(15)
C27 N2 Re1 N1 103.79(15)
C26 N2 Re1 O3 -0.27(14)
C27 N2 Re1 O3 -176.49(16)
C26 N2 Re1 Cl1 81.76(14)
C27 N2 Re1 Cl1 -94.46(14)
C21 O3 Re1 O1 0.1(3)
C21 O3 Re1 O2 -177.71(14)
C21 O3 Re1 N1 104.77(15)
C21 O3 Re1 N2 1.48(14)
C21 O3 Re1 Cl1 -94.66(14)
